data_4333398
loop_
_publ_author_name
'Li, Bo'
'Zhang, Haitao'
'Huynh, Lan'
'Shatruk, Mikhael'
'Dikarev, Evgeny V.'

_publ_section_title
;
 Mo/Rh Carboxylate:&#x00A0; Heterometallic Compound Built of Homometallic
 Paddlewheel Units
;
_journal_issue 22
_journal_name_full 'Inorganic Chemistry'
_journal_page_first 9155
_journal_page_last 9159
_journal_paper_doi 10.1021/ic7009012
_journal_volume 46
_journal_year 2007
_chemical_formula_moiety 'Mo2 (O2 C C F3)4 (O C4 H8)2'
_chemical_formula_sum 'C16 H16 F12 Mo2 O10'
_chemical_formula_weight 788.17
_chemical_melting_point ?
_chemical_name_systematic
; 
 tetrakis(mu2-trifluoroacetateo-O,O')-bis((tetrahydrofuran)-molybdenium(II))  
;
_space_group_IT_number 2
_symmetry_cell_setting triclinic
_symmetry_space_group_name_Hall '-P 1'
_symmetry_space_group_name_H-M 'P -1'
_atom_sites_solution_hydrogens difmap
_atom_sites_solution_primary direct
_atom_sites_solution_secondary difmap
_audit_creation_method SHELXL-97
_cell_angle_alpha 62.7350(10)
_cell_angle_beta 78.2750(10)
_cell_angle_gamma 77.4510(10)
_cell_formula_units_Z 1
_cell_length_a 8.7817(7)
_cell_length_b 9.0928(7)
_cell_length_c 9.4597(7)
_cell_measurement_reflns_used 5230
_cell_measurement_temperature 173(2)
_cell_measurement_theta_max 28.30
_cell_measurement_theta_min 2.39
_cell_volume 650.70(9)
_computing_cell_refinement 'SMART, SAINT'
_computing_data_collection SMART
_computing_data_reduction SAINT
_computing_molecular_graphics 'SHELXP-93 (Sheldrick, 1993)'
_computing_publication_material 'SHELXCIF-93 (Sheldrick, 1993)'
_computing_structure_refinement 'SHELXL-97 (Sheldrick, 1997)'
_computing_structure_solution 'SHELXS-97 (Sheldrick, 1990)'
_diffrn_ambient_temperature 173(2)
_diffrn_measured_fraction_theta_full 0.892
_diffrn_measured_fraction_theta_max 0.892
_diffrn_measurement_device_type 'Bruker SMART APEX CCD'
_diffrn_measurement_method '0.3 deg wide \w exposures'
_diffrn_radiation_monochromator graphite
_diffrn_radiation_source 'fine-focus sealed tube'
_diffrn_radiation_type MoK\a
_diffrn_radiation_wavelength 0.71073
_diffrn_reflns_av_R_equivalents 0.0112
_diffrn_reflns_av_sigmaI/netI 0.0193
_diffrn_reflns_limit_h_max 11
_diffrn_reflns_limit_h_min -11
_diffrn_reflns_limit_k_max 11
_diffrn_reflns_limit_k_min -12
_diffrn_reflns_limit_l_max 12
_diffrn_reflns_limit_l_min -12
_diffrn_reflns_number 5612
_diffrn_reflns_theta_full 28.30
_diffrn_reflns_theta_max 28.30
_diffrn_reflns_theta_min 2.39
_diffrn_standards_decay_% 0
_diffrn_standards_interval_count na
_diffrn_standards_interval_time na
_diffrn_standards_number 'none (area detector data)'
_exptl_absorpt_coefficient_mu 1.097
_exptl_absorpt_correction_T_max 0.8441
_exptl_absorpt_correction_T_min 0.7135
_exptl_absorpt_correction_type 'multi-scan (SADABS)'
_exptl_crystal_colour yellow
_exptl_crystal_density_diffrn 2.011
_exptl_crystal_density_meas ?
_exptl_crystal_density_method none
_exptl_crystal_description block
_exptl_crystal_F_000 384
_exptl_crystal_size_max 0.33
_exptl_crystal_size_mid 0.24
_exptl_crystal_size_min 0.16
_refine_diff_density_max 0.903
_refine_diff_density_min -0.748
_refine_diff_density_rms 0.122
_refine_ls_extinction_coef noref
_refine_ls_extinction_method none
_refine_ls_goodness_of_fit_ref 1.047
_refine_ls_hydrogen_treatment refall
_refine_ls_matrix_type full
_refine_ls_number_parameters 231
_refine_ls_number_reflns 2893
_refine_ls_number_restraints 36
_refine_ls_restrained_S_all 1.117
_refine_ls_R_factor_all 0.0380
_refine_ls_R_factor_gt 0.0373
_refine_ls_shift/su_max 0.001
_refine_ls_shift/su_mean 0.000
_refine_ls_structure_factor_coef Fsqd
_refine_ls_weighting_details 'calc w=1/[\s^2^(Fo^2^)+(0.0601P)^2^+1.1051P] where P=(Fo^2^+2Fc^2^)/3'
_refine_ls_weighting_scheme calc
_refine_ls_wR_factor_gt 0.0984
_refine_ls_wR_factor_ref 0.0994
_reflns_number_gt 2812
_reflns_number_total 2893
_reflns_threshold_expression >2sigma(I)
_cod_data_source_file ic7009012sup1.cif
_cod_data_source_block '[Mo2(O2CCF3)4](THF)2'
_cod_depositor_comments
;
The following automatic conversions were performed:

'_chemical_melting_point' value 'not measured' was changed to '?' -
the value is undefined or not given.

Automatic conversion script
Id: cif_fix_values 1891 2012-01-12 08:04:46Z andrius 

The following automatic conversions were performed:

'_exptl_crystal_density_meas' value 'not measured' was changed to '?'
- the value is perceived as not measured.

Automatic conversion script
Id: cif_fix_values 3008 2015-01-20 13:52:24Z robertas 
;
_cod_database_code 4333398

loop_
_symmetry_equiv_pos_as_xyz
'x, y, z'
'-x, -y, -z'

loop_
_atom_site_label
_atom_site_type_symbol
_atom_site_fract_x
_atom_site_fract_y
_atom_site_fract_z
_atom_site_U_iso_or_equiv
_atom_site_adp_type
_atom_site_occupancy
_atom_site_symmetry_multiplicity
_atom_site_calc_flag
_atom_site_refinement_flags
_atom_site_disorder_assembly
_atom_site_disorder_group
Mo1 Mo 0.04535(3) -0.10991(3) 0.98376(3) 0.02832(12) Uani 1 1 d . . .
O1 O 0.1630(3) 0.0315(3) 0.7557(3) 0.0332(5) Uani 1 1 d . A .
O2 O -0.1482(3) -0.0766(3) 0.8641(3) 0.0322(5) Uani 1 1 d . B .
O3 O -0.0679(3) -0.2626(3) 1.2088(3) 0.0337(5) Uani 1 1 d . . .
O4 O 0.2438(3) -0.1546(3) 1.1010(3) 0.0332(5) Uani 1 1 d . . .
O5 O 0.1469(4) -0.3519(4) 0.9201(3) 0.0478(6) Uani 1 1 d . . .
C1 C 0.1428(4) 0.1866(4) 0.7106(4) 0.0343(7) Uani 1 1 d . . .
C2 C 0.2102(5) 0.2928(5) 0.5386(4) 0.0471(9) Uani 1 1 d D A 1
F1 F 0.1023(9) 0.3339(14) 0.4417(9) 0.0352(16) Uiso 0.33 1 d PD A 1
F2 F 0.2507(15) 0.4337(11) 0.5240(12) 0.0356(19) Uiso 0.33 1 d PD A 1
F3 F 0.3479(9) 0.1900(10) 0.5011(9) 0.0303(16) Uiso 0.33 1 d PD A 1
F1X F 0.0935(11) 0.3828(13) 0.4477(12) 0.061(3) Uiso 0.33 1 d PD A 2
F2X F 0.2893(12) 0.4090(12) 0.5366(13) 0.054(3) Uiso 0.33 1 d PD A 2
F3X F 0.3061(10) 0.2179(12) 0.4679(10) 0.047(2) Uiso 0.33 1 d PD A 2
F1Y F 0.1229(11) 0.2814(14) 0.4384(11) 0.063(3) Uiso 0.33 1 d PD A 3
F2Y F 0.2043(14) 0.4509(12) 0.5027(14) 0.069(4) Uiso 0.33 1 d PD A 3
F3Y F 0.3475(10) 0.2385(13) 0.4924(11) 0.047(2) Uiso 0.33 1 d PD A 3
C3 C -0.2468(4) 0.0509(4) 0.8470(4) 0.0336(7) Uani 1 1 d . . .
C4 C -0.3813(4) 0.0857(5) 0.7502(4) 0.0422(8) Uani 1 1 d D B 1
F4 F -0.3659(9) 0.2261(9) 0.6147(8) 0.0389(14) Uiso 0.33 1 d PD B 1
F5 F -0.3827(9) -0.0365(9) 0.7109(10) 0.0383(14) Uiso 0.33 1 d PD B 1
F6 F -0.5234(6) 0.1088(11) 0.8338(8) 0.0252(11) Uiso 0.33 1 d PD B 1
F4X F -0.4149(12) 0.2563(11) 0.6572(12) 0.063(2) Uiso 0.33 1 d PD B 2
F5X F -0.3420(11) 0.0267(14) 0.6434(12) 0.064(2) Uiso 0.33 1 d PD B 2
F6X F -0.5088(11) 0.0405(15) 0.8417(11) 0.070(3) Uiso 0.33 1 d PD B 2
F4Y F -0.3369(11) 0.1553(14) 0.5983(10) 0.066(2) Uiso 0.33 1 d PD B 3
F5Y F -0.4259(11) -0.0645(10) 0.7750(12) 0.054(2) Uiso 0.33 1 d PD B 3
F6Y F -0.5105(10) 0.1668(13) 0.7889(13) 0.059(2) Uiso 0.33 1 d PD B 3
C5 C 0.2265(5) -0.5063(5) 1.0333(5) 0.0439(8) Uani 1 1 d . . .
C6 C 0.3493(5) -0.5784(5) 0.9354(5) 0.0488(9) Uani 1 1 d . . .
C7 C 0.3681(6) -0.4315(6) 0.7727(5) 0.0551(10) Uani 1 1 d . . .
C8 C 0.2037(7) -0.3397(6) 0.7606(5) 0.0578(11) Uani 1 1 d . . .
H5A H 0.149(6) -0.574(7) 1.094(6) 0.059(14) Uiso 1 1 d . . .
H5B H 0.268(6) -0.485(6) 1.105(6) 0.058(14) Uiso 1 1 d . . .
H6A H 0.448(7) -0.620(7) 0.984(7) 0.073(17) Uiso 1 1 d . . .
H6B H 0.309(7) -0.660(8) 0.915(7) 0.079(18) Uiso 1 1 d . . .
H7A H 0.439(7) -0.358(8) 0.772(7) 0.086(19) Uiso 1 1 d . . .
H7B H 0.403(7) -0.456(7) 0.672(7) 0.075(17) Uiso 1 1 d . . .
H8B H 0.130(7) -0.404(7) 0.739(7) 0.073(16) Uiso 1 1 d . . .
H8A H 0.198(8) -0.222(9) 0.691(8) 0.09(2) Uiso 1 1 d . . .

loop_
_atom_site_aniso_label
_atom_site_aniso_U_11
_atom_site_aniso_U_22
_atom_site_aniso_U_33
_atom_site_aniso_U_23
_atom_site_aniso_U_13
_atom_site_aniso_U_12
Mo1 0.02881(17) 0.02960(17) 0.02692(17) -0.01363(12) -0.00037(11) -0.00447(11)
O1 0.0326(11) 0.0394(12) 0.0279(11) -0.0164(10) 0.0030(9) -0.0078(9)
O2 0.0325(11) 0.0360(12) 0.0308(11) -0.0164(9) -0.0035(9) -0.0059(9)
O3 0.0386(12) 0.0317(11) 0.0280(11) -0.0097(9) -0.0010(9) -0.0095(9)
O4 0.0312(11) 0.0359(12) 0.0326(12) -0.0156(10) -0.0054(9) -0.0014(9)
O5 0.0588(17) 0.0420(14) 0.0423(14) -0.0227(12) -0.0085(12) 0.0060(12)
C1 0.0325(15) 0.0425(17) 0.0267(14) -0.0125(13) -0.0008(12) -0.0114(13)
C2 0.050(2) 0.056(2) 0.0301(17) -0.0134(16) 0.0027(15) -0.0170(18)
C3 0.0320(15) 0.0402(17) 0.0276(14) -0.0147(13) 0.0011(12) -0.0076(13)
C4 0.0397(18) 0.053(2) 0.0358(18) -0.0218(16) -0.0078(14) -0.0022(16)
C5 0.049(2) 0.0401(19) 0.0387(19) -0.0156(15) 0.0001(16) -0.0068(16)
C6 0.046(2) 0.045(2) 0.055(2) -0.0245(19) -0.0026(18) -0.0019(17)
C7 0.059(3) 0.062(3) 0.045(2) -0.026(2) 0.0115(19) -0.019(2)
C8 0.086(3) 0.051(2) 0.041(2) -0.0273(19) -0.013(2) 0.006(2)

loop_
_atom_type_symbol
_atom_type_description
_atom_type_scat_dispersion_real
_atom_type_scat_dispersion_imag
_atom_type_scat_source
C C 0.0033 0.0016 'International Tables Vol C Tables 4.2.6.8 and 6.1.1.4'
H H 0.0000 0.0000 'International Tables Vol C Tables 4.2.6.8 and 6.1.1.4'
O O 0.0106 0.0060 'International Tables Vol C Tables 4.2.6.8 and 6.1.1.4'
F F 0.0171 0.0103 'International Tables Vol C Tables 4.2.6.8 and 6.1.1.4'
Mo Mo -1.6832 0.6857 'International Tables Vol C Tables 4.2.6.8 and 6.1.1.4'

loop_
_geom_angle_atom_site_label_1
_geom_angle_atom_site_label_2
_geom_angle_atom_site_label_3
_geom_angle
_geom_angle_site_symmetry_1
_geom_angle_site_symmetry_3
O3 Mo1 Mo1 92.22(7) . 2_557
O3 Mo1 O4 87.67(9) . .
Mo1 Mo1 O4 91.84(7) 2_557 .
O3 Mo1 O1 176.87(8) . .
Mo1 Mo1 O1 90.90(7) 2_557 .
O4 Mo1 O1 92.50(9) . .
O3 Mo1 O2 92.34(9) . .
Mo1 Mo1 O2 91.22(7) 2_557 .
O4 Mo1 O2 176.94(8) . .
O1 Mo1 O2 87.31(9) . .
O3 Mo1 O5 91.78(10) . .
Mo1 Mo1 O5 174.81(7) 2_557 .
O4 Mo1 O5 91.64(9) . .
O1 Mo1 O5 85.09(9) . .
O2 Mo1 O5 85.30(9) . .
C1 O1 Mo1 115.9(2) . .
C3 O2 Mo1 115.7(2) . .
C1 O3 Mo1 114.9(2) 2_557 .
C3 O4 Mo1 115.2(2) 2_557 .
C8 O5 C5 107.7(3) . .
C8 O5 Mo1 124.8(3) . .
C5 O5 Mo1 121.5(2) . .
O1 C1 O3 126.0(3) . 2_557
O1 C1 C2 116.7(3) . .
O3 C1 C2 117.2(3) 2_557 .
F1 C2 F2 108.6(8) . .
F1 C2 F3 111.5(7) . .
F2 C2 F3 109.9(7) . .
F1 C2 C1 108.9(5) . .
F2 C2 C1 111.8(5) . .
F3 C2 C1 106.2(4) . .
O2 C3 O4 126.0(3) . 2_557
O2 C3 C4 117.0(3) . .
O4 C3 C4 116.9(3) 2_557 .
F5 C4 F4 108.1(5) . .
F5 C4 F6 107.9(5) . .
F4 C4 F6 108.1(6) . .
F5 C4 C3 112.9(4) . .
F4 C4 C3 108.8(4) . .
F6 C4 C3 110.9(4) . .
O5 C5 C6 106.6(3) . .
C7 C6 C5 103.7(3) . .
C8 C7 C6 101.5(4) . .
O5 C8 C7 104.7(4) . .

loop_
_geom_bond_atom_site_label_1
_geom_bond_atom_site_label_2
_geom_bond_distance
_geom_bond_site_symmetry_2
Mo1 O3 2.117(2) .
Mo1 Mo1 2.1202(5) 2_557
Mo1 O4 2.121(2) .
Mo1 O1 2.123(2) .
Mo1 O2 2.123(2) .
Mo1 O5 2.478(3) .
O1 C1 1.254(4) .
O2 C3 1.252(4) .
O3 C1 1.255(4) 2_557
O4 C3 1.254(4) 2_557
O5 C8 1.450(5) .
O5 C5 1.452(5) .
C1 O3 1.255(4) 2_557
C1 C2 1.532(5) .
C2 F1 1.328(8) .
C2 F2 1.342(8) .
C2 F3 1.449(8) .
C3 O4 1.254(4) 2_557
C3 C4 1.532(5) .
C4 F5 1.326(7) .
C4 F4 1.340(7) .
C4 F6 1.365(6) .
C5 C6 1.515(6) .
C6 C7 1.513(6) .
C7 C8 1.500(7) .
